data_4513475
loop_
_publ_author_name
'Bhattacharya, Biswajit'
'Maity, Dilip Kumar'
'Mondal, Rajarshi'
'Colacio, Enrique'
'Ghoshal, Debajyoti'

_publ_section_title
;
 Two Series of Isostructural Coordination Polymers with Isomeric
 Benzenedicarboxylates and Different Azine Based N,N&#x2032;-Donor
 Ligands: Syntheses, Characterization and Magnetic Properties
;
_journal_issue 9
_journal_name_full 'Crystal Growth &amp; Design'
_journal_page_first 4427
_journal_paper_doi 10.1021/acs.cgd.5b00741
_journal_volume 15
_journal_year 2015
_chemical_formula_sum 'C22 H18 Mn N4 O4'
_chemical_formula_weight 457.34
_chemical_name_systematic
;
 ?
;
_space_group_IT_number 14
_symmetry_cell_setting monoclinic
_symmetry_space_group_name_Hall '-P 2ybc'
_symmetry_space_group_name_H-M 'P 1 21/c 1'
_atom_sites_solution_hydrogens geom
_atom_sites_solution_primary direct
_atom_sites_solution_secondary difmap
_audit_creation_method SHELXL-97
_cell_angle_alpha 90.00
_cell_angle_beta 91.9540(10)
_cell_angle_gamma 90.00
_cell_formula_units_Z 4
_cell_length_a 7.6059(2)
_cell_length_b 13.7196(3)
_cell_length_c 19.6777(4)
_cell_measurement_reflns_used 250
_cell_measurement_temperature 298(2)
_cell_measurement_theta_max 27.6
_cell_measurement_theta_min 1.8
_cell_volume 2052.17(8)
_computing_cell_refinement 'SMART APEX II'
_computing_data_collection 'SMART APEX II (Bruker,2010)'
_computing_data_reduction 'SAINT (Bruker,2000)'
_computing_molecular_graphics 'Ortep-3v2 for windows (Farrugia, 1997)'
_computing_publication_material 'PLATON (Spek, 2008)'
_computing_structure_refinement 'SHELXL-97 (Sheldrick, 2008)'
_computing_structure_solution 'SHELXS-97 (Sheldrick, 2008)'
_diffrn_ambient_temperature 298(2)
_diffrn_measured_fraction_theta_full 0.983
_diffrn_measured_fraction_theta_max 0.983
_diffrn_measurement_device_type 'CCD area detector'
_diffrn_measurement_method 'phi and omega scans'
_diffrn_radiation_monochromator graphite
_diffrn_radiation_source 'fine-focus sealed tube'
_diffrn_radiation_type MoK\a
_diffrn_radiation_wavelength 0.71073
_diffrn_reflns_av_R_equivalents 0.0346
_diffrn_reflns_av_sigmaI/netI 0.0236
_diffrn_reflns_limit_h_max 9
_diffrn_reflns_limit_h_min -9
_diffrn_reflns_limit_k_max 17
_diffrn_reflns_limit_k_min -17
_diffrn_reflns_limit_l_max 25
_diffrn_reflns_limit_l_min -25
_diffrn_reflns_number 31074
_diffrn_reflns_theta_full 27.61
_diffrn_reflns_theta_max 27.61
_diffrn_reflns_theta_min 1.81
_exptl_absorpt_coefficient_mu 0.681
_exptl_absorpt_correction_T_max 0.9378
_exptl_absorpt_correction_T_min 0.8735
_exptl_absorpt_correction_type multi-scan
_exptl_absorpt_process_details
;
'XPREP' - A PROGRAM DATA PREPARATION & RECIPROCAL 
SPACE EXPLORATION,
Bruker Analytical X-ray Systems, 1997
;
_exptl_crystal_colour Yellow
_exptl_crystal_density_diffrn 1.480
_exptl_crystal_density_method 'not measured'
_exptl_crystal_description Block
_exptl_crystal_F_000 940
_exptl_crystal_size_max 0.20
_exptl_crystal_size_mid 0.10
_exptl_crystal_size_min 0.10
_refine_diff_density_max 0.494
_refine_diff_density_min -0.222
_refine_diff_density_rms 0.053
_refine_ls_extinction_method none
_refine_ls_goodness_of_fit_ref 1.068
_refine_ls_hydrogen_treatment noref
_refine_ls_matrix_type full
_refine_ls_number_parameters 280
_refine_ls_number_reflns 4681
_refine_ls_number_restraints 0
_refine_ls_restrained_S_all 1.068
_refine_ls_R_factor_all 0.0440
_refine_ls_R_factor_gt 0.0356
_refine_ls_shift/su_max 0.002
_refine_ls_shift/su_mean 0.000
_refine_ls_structure_factor_coef Fsqd
_refine_ls_weighting_details 'calc w=1/[\s^2^(Fo^2^)+(0.0424P)^2^+0.9794P] where P=(Fo^2^+2Fc^2^)/3'
_refine_ls_weighting_scheme calc
_refine_ls_wR_factor_gt 0.0884
_refine_ls_wR_factor_ref 0.0926
_reflns_number_gt 3957
_reflns_number_total 4681
_reflns_threshold_expression >2\s(I)
_cod_data_source_file cg5b00741_si_001.cif
_cod_data_source_block DG4
_cod_depositor_comments
;
The following automatic conversions were performed:
'__computing_data_collection' tag replaced with
'_computing_data_collection' tag.

Automatic conversion script
Id: cif_correct_tags 3376 2015-05-07 07:48:27Z andrius 

The following automatic conversions were performed:

'_symmetry_cell_setting' value 'Monoclinic' changed to 'monoclinic'
according to
/usr/data/users/saulius/crontab/automatic-downloads/rss-feeds/ACS/lib/dictionaries/cif_core.dic
dictionary named 'cif_core.dic' version 2.4.2 from 2011-04-26.

Automatic conversion script
Id: cif_fix_values 3271 2015-04-21 07:52:19Z andrius 

 Adding full bibliography for 4513472--4513478.cif.
;
_cod_original_sg_symbol_H-M P21/c
_cod_database_code 4513475

loop_
_symmetry_equiv_pos_as_xyz
'x, y, z'
'-x, y+1/2, -z+1/2'
'-x, -y, -z'
'x, -y-1/2, z-1/2'

loop_
_atom_site_label
_atom_site_type_symbol
_atom_site_fract_x
_atom_site_fract_y
_atom_site_fract_z
_atom_site_U_iso_or_equiv
_atom_site_adp_type
_atom_site_occupancy
_atom_site_symmetry_multiplicity
_atom_site_calc_flag
_atom_site_refinement_flags
C1 C 0.6606(2) 0.60262(13) 0.95761(8) 0.0271(4) Uani 1 1 d .
C2 C 0.6651(2) 0.67014(13) 0.89764(8) 0.0278(4) Uani 1 1 d .
C3 C 0.6029(3) 0.76445(13) 0.90266(9) 0.0322(4) Uani 1 1 d .
H3 H 0.5717 0.7889 0.9447 0.039 Uiso 1 1 calc R
C4 C 0.5868(3) 0.82264(13) 0.84515(9) 0.0324(4) Uani 1 1 d .
H4 H 0.5400 0.8850 0.8482 0.039 Uiso 1 1 calc R
C5 C 0.6404(2) 0.78779(13) 0.78325(9) 0.0300(4) Uani 1 1 d .
C6 C 0.7110(3) 0.69493(14) 0.77881(9) 0.0362(4) Uani 1 1 d .
H6 H 0.7522 0.6727 0.7376 0.043 Uiso 1 1 calc R
C7 C 0.7203(3) 0.63538(14) 0.83545(9) 0.0344(4) Uani 1 1 d .
H7 H 0.7633 0.5722 0.8320 0.041 Uiso 1 1 calc R
C8 C 0.6148(3) 0.84739(13) 0.71953(9) 0.0314(4) Uani 1 1 d .
C9 C 0.2040(3) 0.61017(15) 0.92378(10) 0.0378(5) Uani 1 1 d .
H10 H 0.1988 0.5811 0.9664 0.045 Uiso 1 1 calc R
C10 C 0.1343(3) 0.70207(14) 0.91529(10) 0.0379(5) Uani 1 1 d .
H11 H 0.0838 0.7336 0.9517 0.045 Uiso 1 1 calc R
C11 C 0.1393(2) 0.74777(13) 0.85250(9) 0.0296(4) Uani 1 1 d .
C12 C 0.2120(3) 0.69524(14) 0.80009(9) 0.0337(4) Uani 1 1 d .
H13 H 0.2157 0.7219 0.7567 0.040 Uiso 1 1 calc R
C13 C 0.2788(3) 0.60316(14) 0.81272(9) 0.0353(4) Uani 1 1 d .
H14 H 0.3262 0.5691 0.7768 0.042 Uiso 1 1 calc R
C14 C 0.0695(3) 0.84824(13) 0.84261(10) 0.0334(4) Uani 1 1 d .
C15 C 0.0652(3) 0.89335(16) 0.77330(11) 0.0457(5) Uani 1 1 d .
H16A H 0.0171 0.9579 0.7757 0.069 Uiso 1 1 calc R
H16B H -0.0068 0.8544 0.7428 0.069 Uiso 1 1 calc R
H16C H 0.1825 0.8966 0.7569 0.069 Uiso 1 1 calc R
C16 C 0.0036(3) 1.05575(14) 0.90922(10) 0.0352(4) Uani 1 1 d .
C17 C 0.1910(3) 1.06359(18) 0.93254(15) 0.0565(6) Uani 1 1 d .
H18A H 0.2457 1.0007 0.9303 0.085 Uiso 1 1 calc R
H18B H 0.1975 1.0868 0.9786 0.085 Uiso 1 1 calc R
H18C H 0.2508 1.1084 0.9038 0.085 Uiso 1 1 calc R
C18 C -0.1124(3) 1.14319(13) 0.90771(9) 0.0324(4) Uani 1 1 d .
C19 C -0.0472(3) 1.23740(14) 0.90406(10) 0.0358(4) Uani 1 1 d .
H23 H 0.0733 1.2485 0.9028 0.043 Uiso 1 1 calc R
C20 C -0.1643(3) 1.31464(13) 0.90234(9) 0.0345(4) Uani 1 1 d .
H22 H -0.1187 1.3773 0.8994 0.041 Uiso 1 1 calc R
C21 C -0.3983(3) 1.21373(15) 0.90912(13) 0.0481(6) Uani 1 1 d .
H21 H -0.5191 1.2049 0.9117 0.058 Uiso 1 1 calc R
C22 C -0.2930(3) 1.13256(14) 0.91015(13) 0.0470(6) Uani 1 1 d .
H20 H -0.3426 1.0708 0.9125 0.056 Uiso 1 1 calc R
N1 N 0.2790(2) 0.56033(11) 0.87376(8) 0.0321(3) Uani 1 1 d .
N2 N 0.0175(2) 0.89014(12) 0.89633(9) 0.0381(4) Uani 1 1 d .
N3 N -0.0718(2) 0.97702(12) 0.88966(9) 0.0404(4) Uani 1 1 d .
N4 N -0.3374(2) 1.30482(11) 0.90460(8) 0.0343(4) Uani 1 1 d .
O1 O 0.64898(18) 0.51248(9) 0.94546(6) 0.0333(3) Uani 1 1 d .
O2 O 0.6661(2) 0.63856(9) 1.01621(6) 0.0368(3) Uani 1 1 d .
O3 O 0.69979(19) 0.82439(11) 0.66820(6) 0.0391(3) Uani 1 1 d .
O4 O 0.50552(19) 0.91614(9) 0.71825(7) 0.0372(3) Uani 1 1 d .
Mn1 Mn 0.44949(4) 0.426749(18) 0.897759(12) 0.02655(9) Uani 1 1 d .

loop_
_atom_site_aniso_label
_atom_site_aniso_U_11
_atom_site_aniso_U_22
_atom_site_aniso_U_33
_atom_site_aniso_U_23
_atom_site_aniso_U_13
_atom_site_aniso_U_12
C1 0.0287(10) 0.0255(8) 0.0268(8) 0.0026(6) -0.0015(7) -0.0013(7)
C2 0.0324(10) 0.0260(8) 0.0248(8) 0.0029(6) -0.0011(7) -0.0045(7)
C3 0.0452(12) 0.0269(9) 0.0244(8) -0.0014(7) 0.0015(8) -0.0023(8)
C4 0.0424(11) 0.0240(8) 0.0306(9) 0.0036(7) -0.0011(8) -0.0014(8)
C5 0.0326(10) 0.0313(9) 0.0261(8) 0.0066(7) -0.0005(7) -0.0052(8)
C6 0.0443(12) 0.0388(10) 0.0258(9) 0.0035(7) 0.0071(8) 0.0031(9)
C7 0.0438(12) 0.0292(9) 0.0303(9) 0.0032(7) 0.0048(8) 0.0055(8)
C8 0.0343(11) 0.0316(9) 0.0279(9) 0.0082(7) -0.0031(8) -0.0089(8)
C9 0.0480(13) 0.0355(10) 0.0298(9) 0.0041(8) 0.0011(8) 0.0124(9)
C10 0.0467(12) 0.0353(10) 0.0317(9) -0.0027(8) 0.0025(8) 0.0152(9)
C11 0.0265(9) 0.0272(9) 0.0350(9) 0.0004(7) -0.0031(7) 0.0048(7)
C12 0.0389(11) 0.0321(9) 0.0301(9) 0.0039(7) 0.0009(8) 0.0079(8)
C13 0.0441(12) 0.0315(9) 0.0304(9) -0.0027(7) 0.0007(8) 0.0095(9)
C14 0.0289(10) 0.0275(9) 0.0435(10) 0.0015(8) -0.0021(8) 0.0039(8)
C15 0.0526(14) 0.0362(11) 0.0482(12) 0.0090(9) 0.0007(10) 0.0132(10)
C16 0.0353(11) 0.0293(9) 0.0411(10) 0.0004(8) 0.0046(8) 0.0061(8)
C17 0.0404(13) 0.0453(13) 0.0832(18) -0.0036(12) -0.0075(12) 0.0065(10)
C18 0.0346(11) 0.0251(9) 0.0377(10) -0.0011(7) 0.0042(8) 0.0039(8)
C19 0.0331(11) 0.0325(10) 0.0423(11) -0.0001(8) 0.0071(8) -0.0007(8)
C20 0.0441(12) 0.0242(9) 0.0355(10) 0.0008(7) 0.0055(8) -0.0020(8)
C21 0.0321(12) 0.0274(10) 0.0848(17) 0.0010(10) 0.0015(11) 0.0016(9)
C22 0.0368(12) 0.0216(9) 0.0827(16) 0.0007(9) 0.0027(11) -0.0004(8)
N1 0.0380(9) 0.0258(8) 0.0322(8) -0.0011(6) -0.0021(7) 0.0076(7)
N2 0.0385(10) 0.0261(8) 0.0495(10) -0.0014(7) -0.0011(8) 0.0101(7)
N3 0.0379(10) 0.0261(8) 0.0570(11) -0.0029(7) -0.0014(8) 0.0117(7)
N4 0.0399(10) 0.0221(7) 0.0406(9) 0.0001(6) 0.0000(7) 0.0042(7)
O1 0.0454(8) 0.0223(6) 0.0316(6) 0.0041(5) -0.0053(6) -0.0007(6)
O2 0.0559(9) 0.0320(7) 0.0224(6) 0.0014(5) 0.0002(6) -0.0048(6)
O3 0.0408(8) 0.0488(8) 0.0280(7) 0.0122(6) 0.0040(6) 0.0023(7)
O4 0.0445(9) 0.0322(7) 0.0349(7) 0.0093(5) 0.0002(6) 0.0005(6)
Mn1 0.03690(18) 0.02014(14) 0.02245(14) -0.00157(9) -0.00120(11) 0.00347(11)

loop_
_atom_type_symbol
_atom_type_description
_atom_type_scat_dispersion_real
_atom_type_scat_dispersion_imag
_atom_type_scat_source
C C 0.0033 0.0016 'International Tables Vol C Tables 4.2.6.8 and 6.1.1.4'
H H 0.0000 0.0000 'International Tables Vol C Tables 4.2.6.8 and 6.1.1.4'
N N 0.0061 0.0033 'International Tables Vol C Tables 4.2.6.8 and 6.1.1.4'
O O 0.0106 0.0060 'International Tables Vol C Tables 4.2.6.8 and 6.1.1.4'
Mn Mn 0.3368 0.7283 'International Tables Vol C Tables 4.2.6.8 and 6.1.1.4'

loop_
_geom_angle_atom_site_label_1
_geom_angle_atom_site_label_2
_geom_angle_atom_site_label_3
_geom_angle
_geom_angle_site_symmetry_1
_geom_angle_site_symmetry_3
O2 C1 O1 124.03(16) . .
O2 C1 C2 118.64(16) . .
O1 C1 C2 117.33(15) . .
C3 C2 C7 119.87(16) . .
C3 C2 C1 120.27(16) . .
C7 C2 C1 119.70(16) . .
C2 C3 C4 120.09(16) . .
C5 C4 C3 119.94(17) . .
C4 C5 C6 119.97(16) . .
C4 C5 C8 120.83(17) . .
C6 C5 C8 119.12(16) . .
C7 C6 C5 120.12(17) . .
C6 C7 C2 119.88(18) . .
O4 C8 O3 121.99(16) . .
O4 C8 C5 119.46(17) . .
O3 C8 C5 118.51(17) . .
O4 C8 Mn1 63.95(9) . 2_656
O3 C8 Mn1 58.34(9) . 2_656
C5 C8 Mn1 171.54(13) . 2_656
N1 C9 C10 123.35(18) . .
C9 C10 C11 120.01(17) . .
C10 C11 C12 116.79(17) . .
C10 C11 C14 120.99(17) . .
C12 C11 C14 122.22(17) . .
C13 C12 C11 119.64(17) . .
N1 C13 C12 123.55(17) . .
N2 C14 C11 115.33(17) . .
N2 C14 C15 124.73(18) . .
C11 C14 C15 119.94(17) . .
N3 C16 C17 124.82(19) . .
N3 C16 C18 114.56(18) . .
C17 C16 C18 120.62(18) . .
C22 C18 C19 117.20(18) . .
C22 C18 C16 120.18(17) . .
C19 C18 C16 122.63(18) . .
C20 C19 C18 118.94(19) . .
N4 C20 C19 124.08(17) . .
N4 C21 C22 123.8(2) . .
C21 C22 C18 119.60(19) . .
C13 N1 C9 116.60(16) . .
C13 N1 Mn1 121.41(12) . .
C9 N1 Mn1 120.64(12) . .
C14 N2 N3 118.45(17) . .
C16 N3 N2 119.24(18) . .
C20 N4 C21 116.36(17) . .
C20 N4 Mn1 127.93(12) . 1_465
C21 N4 Mn1 115.67(14) . 1_465
C1 O1 Mn1 132.35(12) . .
C1 O2 Mn1 124.30(12) . 3_667
C8 O3 Mn1 92.55(11) . 2_656
C8 O4 Mn1 86.98(11) . 2_656
O1 Mn1 O2 100.98(5) . 3_667
O1 Mn1 O3 164.72(5) . 2_646
O2 Mn1 O3 88.96(5) 3_667 2_646
O1 Mn1 N1 92.25(5) . .
O2 Mn1 N1 104.76(6) 3_667 .
O3 Mn1 N1 96.43(6) 2_646 .
O1 Mn1 O4 110.08(5) . 2_646
O2 Mn1 O4 146.33(5) 3_667 2_646
O3 Mn1 O4 58.07(5) 2_646 2_646
N1 Mn1 O4 87.07(5) . 2_646
O1 Mn1 N4 83.48(5) . 1_645
O2 Mn1 N4 87.54(6) 3_667 1_645
O3 Mn1 N4 85.40(6) 2_646 1_645
N1 Mn1 N4 167.57(6) . 1_645
O4 Mn1 N4 83.48(5) 2_646 1_645
O1 Mn1 C8 137.91(6) . 2_646
O2 Mn1 C8 117.51(6) 3_667 2_646
O3 Mn1 C8 29.11(6) 2_646 2_646
N1 Mn1 C8 93.71(6) . 2_646
O4 Mn1 C8 29.06(5) 2_646 2_646
N4 Mn1 C8 81.90(6) 1_645 2_646

loop_
_geom_bond_atom_site_label_1
_geom_bond_atom_site_label_2
_geom_bond_distance
_geom_bond_site_symmetry_2
C1 O2 1.254(2) .
C1 O1 1.262(2) .
C1 C2 1.502(2) .
C2 C3 1.382(2) .
C2 C7 1.391(2) .
C3 C4 1.387(2) .
C4 C5 1.383(3) .
C5 C6 1.387(3) .
C5 C8 1.504(2) .
C6 C7 1.382(2) .
C8 O4 1.257(2) .
C8 O3 1.258(2) .
C8 Mn1 2.5835(17) 2_656
C9 N1 1.342(2) .
C9 C10 1.376(3) .
C10 C11 1.387(3) .
C11 C12 1.388(3) .
C11 C14 1.487(2) .
C12 C13 1.381(3) .
C13 N1 1.337(2) .
C14 N2 1.278(3) .
C14 C15 1.497(3) .
C16 N3 1.276(3) .
C16 C17 1.486(3) .
C16 C18 1.489(3) .
C18 C22 1.384(3) .
C18 C19 1.387(3) .
C19 C20 1.384(3) .
C20 N4 1.326(3) .
C21 N4 1.337(3) .
C21 C22 1.372(3) .
N1 Mn1 2.2852(15) .
N2 N3 1.376(2) .
N4 Mn1 2.3298(16) 1_465
O1 Mn1 2.1141(13) .
O2 Mn1 2.1315(13) 3_667
O3 Mn1 2.2012(13) 2_656
O4 Mn1 2.3243(13) 2_656
Mn1 O2 2.1315(13) 3_667
Mn1 O3 2.2012(14) 2_646
Mn1 O4 2.3243(13) 2_646
Mn1 N4 2.3298(16) 1_645
Mn1 C8 2.5835(17) 2_646
